data_4323982
loop_
_publ_author_name
'Michael Veith'
'Sanjay Mathur'
'Volker Huch'

_publ_section_title
;
 Synthesis and Spectroscopic Characterization of Novel Heterotermetallic
 Isopropoxides: X-ray Crystal Structures of ICd{M2(OPri)9} and
 [{Cd(OPri)3}Ba{M2(OPri)9}]2 (M = Ti, Hf)
;
_journal_name_full 'Inorganic Chemistry'
_journal_page_first 7295
_journal_page_last 7303
_journal_paper_doi 10.1021/ic960116p
_journal_volume 35
_journal_year 1996
_chemical_formula_sum 'C79 H176 Ba2 Cd2 O24 Ti4'
_chemical_formula_weight 2201.28
_chemical_name_systematic
;
 ?
;
_space_group_IT_number 14
_symmetry_cell_setting monoclinic
_symmetry_space_group_name_Hall '-P 2ybc'
_symmetry_space_group_name_H-M 'P 1 21/c 1'
_atom_sites_solution_hydrogens geom
_atom_sites_solution_primary direct
_atom_sites_solution_secondary difmap
_audit_creation_method SHELXL
_cell_angle_alpha 90.00
_cell_angle_beta 96.83(8)
_cell_angle_gamma 90.00
_cell_formula_units_Z 2
_cell_length_a 22.677(20)
_cell_length_b 12.603(11)
_cell_length_c 18.996(20)
_cell_measurement_temperature 293(2)
_cell_volume 5390(9)
_computing_structure_refinement 'SHELXL-93 (Sheldrick, 1993)'
_computing_structure_solution 'SHELXS-86 (Sheldrick, 1990)'
_diffrn_ambient_temperature 293(2)
_diffrn_measurement_device 'Stoe IPDS'
_diffrn_measurement_method 'Image plate'
_diffrn_radiation_monochromator graphite
_diffrn_radiation_source 'fine-focus sealed tube'
_diffrn_radiation_type MoK\a
_diffrn_radiation_wavelength 0.71073
_diffrn_reflns_av_R_equivalents 0.0000
_diffrn_reflns_av_sigmaI/netI 0.0845
_diffrn_reflns_limit_h_max 26
_diffrn_reflns_limit_h_min -26
_diffrn_reflns_limit_k_max 14
_diffrn_reflns_limit_k_min 0
_diffrn_reflns_limit_l_max 22
_diffrn_reflns_limit_l_min 0
_diffrn_reflns_number 8873
_diffrn_reflns_theta_max 27.55
_diffrn_reflns_theta_min 1.81
_exptl_absorpt_coefficient_mu 1.443
_exptl_absorpt_correction_T_max 0.873
_exptl_absorpt_correction_T_min 0.435
_exptl_absorpt_correction_type numerical
_exptl_crystal_density_diffrn 1.356
_exptl_crystal_F_000 2276
_exptl_crystal_size_max 0.5
_exptl_crystal_size_mid 0.3
_exptl_crystal_size_min 0.2
_refine_diff_density_max 0.841
_refine_diff_density_min -0.871
_refine_diff_density_rms 0.109
_refine_ls_extinction_method none
_refine_ls_goodness_of_fit_all 1.280
_refine_ls_goodness_of_fit_obs 1.416
_refine_ls_matrix_type full
_refine_ls_number_parameters 481
_refine_ls_number_reflns 8873
_refine_ls_number_restraints 0
_refine_ls_restrained_S_all 1.280
_refine_ls_restrained_S_obs 1.416
_refine_ls_R_factor_all 0.1113
_refine_ls_R_factor_obs 0.0880
_refine_ls_shift/esd_max 3.039
_refine_ls_shift/esd_mean 0.105
_refine_ls_structure_factor_coef Fsqd
_refine_ls_weighting_details 'w=1/[\s^2^(Fo^2^)+(0.0777P)^2^+4.0333P] where P=(Fo^2^+2Fc^2^)/3'
_refine_ls_weighting_scheme calc
_refine_ls_wR_factor_all 0.2216
_refine_ls_wR_factor_obs 0.2069
_reflns_number_observed 6409
_reflns_number_total 8873
_reflns_observed_criterion >2sigma(I)
_cod_data_source_file ic960116p_3.cif
_cod_data_source_block compound_3
_cod_depositor_comments
;
The following automatic conversions were performed:

'_refine_ls_weighting_scheme' value 'calc
w=1/[\s^2^(Fo^2^)+(0.0777P)^2^+4.0333P] where P=(Fo^2^+2Fc^2^)/3' was
changed to 'calc'. New tag '_refine_ls_weighting_details' was
created. The value of the new tag was set to
'w=1/[\s^2^(Fo^2^)+(0.0777P)^2^+4.0333P] where P=(Fo^2^+2Fc^2^)/3'.

Automatic conversion script
Id: cif_fix_values 3143 2015-03-26 13:38:13Z robertas 
;
_cod_original_cell_volume 5390.4(88)
_cod_original_formula_sum 'C72 H168 Ba2 Cd2 O24 Ti4 * C7 H8'
_cod_database_code 4323982

loop_
_symmetry_equiv_pos_as_xyz
'x, y, z'
'x, -y+1/2, z+1/2'
'-x, -y, -z'
'-x, y-1/2, -z-1/2'

loop_
_atom_site_aniso_label
_atom_site_aniso_U_11
_atom_site_aniso_U_22
_atom_site_aniso_U_33
_atom_site_aniso_U_23
_atom_site_aniso_U_13
_atom_site_aniso_U_12
Ba 0.0863(3) 0.0960(4) 0.0895(4) 0.0037(3) -0.0010(3) -0.0008(2)
Cd 0.0857(4) 0.1036(5) 0.0955(5) -0.0003(3) -0.0021(3) 0.0032(3)
Ti2 0.0940(9) 0.0904(10) 0.0862(9) -0.0037(7) -0.0018(8) -0.0005(7)
Ti1 0.0908(9) 0.0904(10) 0.0804(9) -0.0009(7) 0.0066(7) 0.0089(7)
O1 0.087(3) 0.099(4) 0.073(3) 0.005(3) 0.008(3) -0.003(3)
O2 0.093(3) 0.112(4) 0.099(4) -0.010(3) -0.014(3) 0.010(3)
O3 0.086(3) 0.091(3) 0.072(3) 0.006(3) 0.012(2) 0.005(3)
O4 0.144(5) 0.110(5) 0.106(4) 0.017(4) -0.010(4) 0.026(4)
O5 0.116(4) 0.140(6) 0.110(5) -0.018(4) 0.008(4) 0.030(4)
O6 0.110(4) 0.088(4) 0.115(4) -0.012(3) -0.012(3) -0.002(3)
O7 0.135(5) 0.133(5) 0.092(4) -0.031(4) -0.017(4) 0.016(4)
O8 0.105(4) 0.087(4) 0.111(4) -0.009(3) -0.016(3) 0.009(3)
O9 0.118(5) 0.102(5) 0.149(6) 0.002(4) -0.004(4) -0.026(4)
O10 0.098(4) 0.114(4) 0.089(4) 0.027(3) -0.004(3) -0.003(3)
O11 0.083(3) 0.137(5) 0.098(4) 0.017(4) 0.011(3) -0.015(3)
O12 0.098(4) 0.095(4) 0.108(4) -0.012(3) -0.014(3) 0.011(3)
C1 0.125(8) 0.193(12) 0.081(6) 0.022(7) 0.032(6) -0.045(8)
C2 0.147(11) 0.231(17) 0.128(10) 0.026(10) 0.039(8) -0.041(11)
C3 0.213(16) 0.337(28) 0.073(7) 0.004(11) -0.001(9) 0.035(16)
C4 0.114(8) 0.165(11) 0.140(9) -0.001(8) -0.047(7) 0.013(7)
C5 0.111(10) 0.253(22) 0.274(22) 0.011(17) -0.008(12) -0.023(11)
C6 0.265(21) 0.311(27) 0.225(18) -0.140(18) -0.142(17) 0.145(20)
C7 0.122(7) 0.137(9) 0.095(6) 0.027(6) 0.035(6) 0.005(7)
C8 0.211(15) 0.157(13) 0.190(14) 0.043(11) 0.069(12) -0.039(12)
C9 0.153(11) 0.200(15) 0.140(10) 0.003(10) 0.052(9) 0.022(10)
C10 0.533(46) 0.181(20) 0.207(19) 0.029(16) -0.165(25) 0.095(25)
C11 0.553(52) 0.091(10) 0.244(23) 0.025(12) -0.028(26) 0.023(18)
C12 0.311(29) 0.498(59) 0.319(32) 0.256(38) -0.142(25) -0.115(33)
C13 0.210(17) 0.332(28) 0.217(18) -0.134(19) -0.040(14) 0.163(19)
C14 0.235(19) 0.399(36) 0.221(19) -0.180(23) -0.036(15) 0.137(22)
C15 0.187(17) 0.415(42) 0.259(23) -0.063(24) -0.027(16) 0.141(22)
C16 0.159(10) 0.100(8) 0.251(18) -0.043(10) -0.054(11) 0.008(8)
C17 0.402(33) 0.188(19) 0.259(22) -0.051(16) -0.185(23) -0.052(20)
C18 0.766(59) 0.199(29) 0.266(37) 0.042(26) -0.209(38) -0.228(37)
C19 0.479(40) 0.207(21) 0.121(12) -0.051(13) -0.077(17) -0.041(24)
C20 0.560(50) 0.230(26) 0.345(36) -0.190(27) -0.207(33) 0.168(31)
C21 0.543(47) 0.275(28) 0.095(10) -0.020(14) -0.040(17) 0.010(29)
C22 0.150(10) 0.121(9) 0.201(14) -0.044(9) -0.055(10) 0.031(8)
C23 0.338(25) 0.140(13) 0.189(15) 0.047(11) -0.086(16) 0.001(15)
C24 0.217(17) 0.265(23) 0.177(14) -0.038(14) 0.014(13) 0.118(17)
C25 0.317(26) 0.241(23) 0.255(21) 0.079(18) -0.118(20) -0.185(22)
C26 0.233(22) 0.251(29) 0.441(39) 0.059(28) -0.133(24) -0.101(22)
C27 0.273(23) 0.142(14) 0.301(25) 0.075(16) -0.020(19) -0.060(15)
C28 0.125(8) 0.155(10) 0.126(9) 0.043(8) 0.015(7) -0.015(8)
C29 0.179(12) 0.173(13) 0.199(14) 0.093(12) 0.018(10) 0.047(11)
C30 0.268(20) 0.172(13) 0.093(8) 0.005(8) 0.028(10) -0.013(13)
C31 0.138(9) 0.164(12) 0.125(9) 0.015(9) 0.042(8) -0.018(9)
C32 0.311(25) 0.214(19) 0.196(17) -0.040(15) 0.083(16) -0.139(19)
C33 0.223(17) 0.193(18) 0.227(19) 0.035(14) 0.131(16) 0.028(14)
C34 0.163(11) 0.162(12) 0.241(16) -0.112(12) -0.077(11) 0.072(10)
C35 0.131(9) 0.114(9) 0.279(19) -0.033(11) 0.026(11) 0.033(8)
C36 0.286(19) 0.156(13) 0.170(12) -0.075(10) -0.091(13) 0.012(13)

loop_
_atom_site_label
_atom_site_type_symbol
_atom_site_fract_x
_atom_site_fract_y
_atom_site_fract_z
_atom_site_U_iso_or_equiv
_atom_site_thermal_displace_type
_atom_site_occupancy
_atom_site_calc_flag
_atom_site_refinement_flags
_atom_site_disorder_group
Ba Ba 0.80335(2) 0.04665(4) 0.88772(3) 0.0915(2) Uani 1 d . .
Cd Cd 0.93822(3) 0.01379(6) 0.96296(3) 0.0960(3) Uani 1 d . .
Ti2 Ti 0.68160(7) -0.05759(13) 0.80337(8) 0.0912(5) Uani 1 d . .
Ti1 Ti 0.66865(7) 0.17298(13) 0.84812(8) 0.0875(4) Uani 1 d . .
O1 O 0.6816(2) 0.0286(5) 0.8985(3) 0.0867(14) Uani 1 d . .
O2 O 0.6221(3) 0.0615(5) 0.7996(3) 0.103(2) Uani 1 d . .
O3 O 0.7327(2) 0.0820(4) 0.7845(3) 0.0829(13) Uani 1 d . .
O4 O 0.6632(3) 0.2739(6) 0.7842(3) 0.122(2) Uani 1 d . .
O5 O 0.6109(3) 0.2197(6) 0.9121(4) 0.122(2) Uani 1 d . .
O6 O 0.7347(3) 0.2213(5) 0.8916(3) 0.106(2) Uani 1 d . .
O7 O 0.6869(3) -0.0971(6) 0.7133(3) 0.123(2) Uani 1 d . .
O8 O 0.7536(3) -0.1171(5) 0.8275(3) 0.103(2) Uani 1 d . .
O9 O 0.6327(3) -0.1569(6) 0.8409(4) 0.125(2) Uani 1 d . .
O10 O 0.8469(3) -0.0252(5) 0.9949(3) 0.102(2) Uani 1 d . .
O11 O 0.9138(2) 0.0781(6) 0.8657(3) 0.106(2) Uani 1 d . .
O12 O 1.0107(3) -0.0946(5) 0.9658(3) 0.102(2) Uani 1 d . .
C1 C 0.6607(5) -0.0115(12) 0.9679(6) 0.131(4) Uani 1 d . .
C2 C 0.5935(6) -0.0121(15) 0.9814(7) 0.167(6) Uani 1 d . .
C3 C 0.6857(8) 0.0490(18) 1.0224(6) 0.209(9) Uani 1 d . .
C4 C 0.5647(5) 0.0717(12) 0.7753(7) 0.145(5) Uani 1 d . .
C5 C 0.5170(7) 0.0337(18) 0.8349(12) 0.215(9) Uani 1 d . .
C6 C 0.5653(9) 0.0271(19) 0.7051(11) 0.281(15) Uani 1 d . .
C7 C 0.7625(5) 0.1141(10) 0.7174(5) 0.116(3) Uani 1 d . .
C8 C 0.7967(8) 0.2176(13) 0.7253(9) 0.182(6) Uani 1 d . .
C9 C 0.8107(7) 0.0314(14) 0.6927(8) 0.162(5) Uani 1 d . .
C10 C 0.6504(16) 0.3508(20) 0.7378(12) 0.324(18) Uani 1 d . .
C11 C 0.6648(16) 0.4500(14) 0.7457(13) 0.302(17) Uani 1 d . .
C12 C 0.6197(12) 0.3087(32) 0.6816(17) 0.391(26) Uani 1 d . .
C13 C 0.5699(9) 0.2943(20) 0.9388(11) 0.258(13) Uani 1 d . .
C14 C 0.5760(9) 0.3335(24) 1.0065(12) 0.290(15) Uani 1 d . .
C15 C 0.5171(9) 0.2974(26) 0.9110(13) 0.291(15) Uani 1 d . .
C16 C 0.7403(7) 0.3137(11) 0.9320(11) 0.176(7) Uani 1 d . .
C17 C 0.7802(13) 0.2964(18) 0.9845(12) 0.301(15) Uani 1 d . .
C18 C 0.7692(18) 0.3874(24) 0.8940(17) 0.432(29) Uani 1 d . .
C19 C 0.6827(14) -0.1536(20) 0.6514(9) 0.278(14) Uani 1 d . .
C20 C 0.6913(17) -0.2577(23) 0.6520(17) 0.399(26) Uani 1 d . .
C21 C 0.6982(15) -0.0928(22) 0.5889(9) 0.311(16) Uani 1 d . .
C22 C 0.7740(6) -0.2227(11) 0.8225(9) 0.163(6) Uani 1 d . .
C23 C 0.7777(10) -0.2578(14) 0.8999(10) 0.232(10) Uani 1 d . .
C24 C 0.8342(8) -0.2208(18) 0.7775(10) 0.221(9) Uani 1 d . .
C25 C 0.6046(12) -0.2532(19) 0.8470(12) 0.283(15) Uani 1 d . .
C26 C 0.5571(10) -0.2681(22) 0.8160(18) 0.322(17) Uani 1 d . .
C27 C 0.6127(10) -0.3138(15) 0.9104(13) 0.243(10) Uani 1 d . .
C28 C 0.8297(5) -0.0781(11) 1.0598(7) 0.135(4) Uani 1 d . .
C29 C 0.8666(7) -0.1777(13) 1.0647(9) 0.184(7) Uani 1 d . .
C30 C 0.8278(9) -0.0039(14) 1.1217(7) 0.177(7) Uani 1 d . .
C31 C 0.9533(6) 0.1255(13) 0.8138(7) 0.140(4) Uani 1 d . .
C32 C 0.9769(10) 0.2177(18) 0.8359(11) 0.236(11) Uani 1 d . .
C33 C 0.9962(9) 0.0468(15) 0.7809(11) 0.206(8) Uani 1 d . .
C34 C 1.0149(6) -0.2009(12) 0.9445(9) 0.197(8) Uani 1 d . .
C35 C 1.0740(6) -0.2409(11) 0.9439(10) 0.175(6) Uani 1 d . .
C36 C 0.9798(9) -0.2204(13) 0.8847(8) 0.214(9) Uani 1 d . .
C37 C -0.0194(13) 0.5353(20) 0.0643(13) 0.237(10) Uiso 1 d . .
C38 C 0.0778(13) 0.4663(26) 0.0064(18) 0.302(13) Uiso 1 d . .
C39 C 0.0268(14) 0.5042(26) 0.0444(14) 0.263(11) Uiso 1 d . .

loop_
_atom_type_symbol
_atom_type_description
_atom_type_scat_dispersion_real
_atom_type_scat_dispersion_imag
_atom_type_scat_source
C C 0.0033 0.0016 'International Tables Vol C Tables 4.2.6.8 and 6.1.1.4'
H H 0.0000 0.0000 'International Tables Vol C Tables 4.2.6.8 and 6.1.1.4'
O O 0.0106 0.0060 'International Tables Vol C Tables 4.2.6.8 and 6.1.1.4'
Ba Ba -0.3244 2.2819 'International Tables Vol C Tables 4.2.6.8 and 6.1.1.4'
Cd Cd -0.8075 1.2024 'International Tables Vol C Tables 4.2.6.8 and 6.1.1.4'
Ti Ti 0.2776 0.4457 'International Tables Vol C Tables 4.2.6.8 and 6.1.1.4'

loop_
_geom_angle_atom_site_label_1
_geom_angle_atom_site_label_2
_geom_angle_atom_site_label_3
_geom_angle
_geom_angle_site_symmetry_1
_geom_angle_site_symmetry_3
_geom_angle_publ_flag
O10 Ba O3 161.3(2) . . ?
O10 Ba O8 101.3(2) . . ?
O3 Ba O8 64.7(2) . . ?
O10 Ba O11 83.4(2) . . ?
O3 Ba O11 113.3(2) . . ?
O8 Ba O11 115.5(2) . . ?
O10 Ba O6 118.5(2) . . ?
O3 Ba O6 62.9(2) . . ?
O8 Ba O6 116.4(2) . . ?
O11 Ba O6 116.5(2) . . ?
O10 Ba O1 102.9(2) . . ?
O3 Ba O1 60.8(2) . . ?
O8 Ba O1 65.2(2) . . ?
O11 Ba O1 173.5(2) . . ?
O6 Ba O1 59.2(2) . . ?
O12 Cd O11 119.7(3) 3_757 . ?
O12 Cd O12 85.7(3) 3_757 . ?
O11 Cd O12 113.9(3) . . ?
O12 Cd O10 114.2(3) 3_757 . ?
O11 Cd O10 99.8(2) . . ?
O12 Cd O10 125.2(2) . . ?
O7 Ti2 O8 88.0(3) . . ?
O7 Ti2 O9 106.7(4) . . ?
O8 Ti2 O9 100.7(3) . . ?
O7 Ti2 O2 107.0(3) . . ?
O8 Ti2 O2 154.2(3) . . ?
O9 Ti2 O2 95.0(3) . . ?
O7 Ti2 O1 164.6(3) . . ?
O8 Ti2 O1 95.1(2) . . ?
O9 Ti2 O1 87.6(3) . . ?
O2 Ti2 O1 65.1(2) . . ?
O7 Ti2 O3 88.2(3) . . ?
O8 Ti2 O3 83.9(3) . . ?
O9 Ti2 O3 164.4(3) . . ?
O2 Ti2 O3 76.0(2) . . ?
O1 Ti2 O3 77.2(2) . . ?
O6 Ti1 O4 93.5(3) . . ?
O6 Ti1 O2 151.4(3) . . ?
O4 Ti1 O2 102.1(3) . . ?
O6 Ti1 O5 101.6(3) . . ?
O4 Ti1 O5 102.3(3) . . ?
O2 Ti1 O5 98.4(3) . . ?
O6 Ti1 O1 91.3(3) . . ?
O4 Ti1 O1 163.1(3) . . ?
O2 Ti1 O1 67.5(2) . . ?
O5 Ti1 O1 92.6(3) . . ?
O6 Ti1 O3 82.0(3) . . ?
O4 Ti1 O3 89.7(3) . . ?
O2 Ti1 O3 74.3(2) . . ?
O5 Ti1 O3 167.2(3) . . ?
O1 Ti1 O3 74.9(2) . . ?
C1 O1 Ti1 130.2(7) . . ?
C1 O1 Ti2 126.7(6) . . ?
Ti1 O1 Ti2 94.1(2) . . ?
C1 O1 Ba 119.8(5) . . ?
Ti1 O1 Ba 88.9(2) . . ?
Ti2 O1 Ba 83.0(2) . . ?
C4 O2 Ti1 123.5(7) . . ?
C4 O2 Ti2 134.9(8) . . ?
Ti1 O2 Ti2 101.5(3) . . ?
C7 O3 Ti2 129.6(5) . . ?
C7 O3 Ti1 131.3(5) . . ?
Ti2 O3 Ti1 86.2(2) . . ?
C7 O3 Ba 113.5(5) . . ?
Ti2 O3 Ba 91.8(2) . . ?
Ti1 O3 Ba 93.7(2) . . ?
C10 O4 Ti1 171.1(18) . . ?
C13 O5 Ti1 154.5(13) . . ?
C16 O6 Ti1 125.0(8) . . ?
C16 O6 Ba 132.9(7) . . ?
Ti1 O6 Ba 99.7(3) . . ?
C19 O7 Ti2 162.8(13) . . ?
C22 O8 Ti2 131.8(6) . . ?
C22 O8 Ba 131.2(6) . . ?
Ti2 O8 Ba 96.7(2) . . ?
C25 O9 Ti2 157.0(15) . . ?
C28 O10 Cd 130.6(5) . . ?
C28 O10 Ba 140.1(6) . . ?
Cd O10 Ba 89.3(2) . . ?
C31 O11 Cd 128.6(6) . . ?
C31 O11 Ba 143.8(6) . . ?
Cd O11 Ba 87.5(2) . . ?
C34 O12 Cd 129.7(6) . 3_757 ?
C34 O12 Cd 133.0(7) . . ?
Cd O12 Cd 94.3(3) 3_757 . ?
C3 C1 O1 109.1(12) . . ?
C3 C1 C2 101.7(13) . . ?
O1 C1 C2 123.0(10) . . ?
O2 C4 C6 99.5(12) . . ?
O2 C4 C5 114.1(10) . . ?
C6 C4 C5 125.0(17) . . ?
C8 C7 O3 114.0(10) . . ?
C8 C7 C9 103.2(11) . . ?
O3 C7 C9 116.2(9) . . ?
C8 C7 Ba 92.5(8) . . ?
O3 C7 Ba 41.3(3) . . ?
C9 C7 Ba 89.9(7) . . ?
C11 C10 O4 126.8(23) . . ?
C11 C10 C12 125.8(22) . . ?
O4 C10 C12 107.4(26) . . ?
C15 C13 C14 111.7(18) . . ?
C15 C13 O5 119.5(19) . . ?
C14 C13 O5 124.3(15) . . ?
C17 C16 O6 107.3(14) . . ?
C17 C16 C18 100.6(20) . . ?
O6 C16 C18 107.0(21) . . ?
C20 C19 O7 120.9(23) . . ?
C20 C19 C21 117.8(29) . . ?
O7 C19 C21 114.7(20) . . ?
O8 C22 C23 100.9(12) . . ?
O8 C22 C24 108.0(14) . . ?
C23 C22 C24 122.4(13) . . ?
C26 C25 O9 120.0(24) . . ?
C26 C25 C27 110.8(24) . . ?
O9 C25 C27 122.1(15) . . ?
O10 C28 C29 103.1(11) . . ?
O10 C28 C30 113.7(12) . . ?
C29 C28 C30 122.5(12) . . ?
C32 C31 O11 112.6(13) . . ?
C32 C31 C33 115.6(16) . . ?
O11 C31 C33 116.6(12) . . ?
C36 C34 O12 111.6(13) . . ?
C36 C34 C35 113.1(16) . . ?
O12 C34 C35 115.7(12) . . ?
C39 C37 C38 110.7(26) . 3_565 ?
C39 C38 C37 79.6(19) . 3_565 ?
C37 C39 C38 169.5(31) . . ?
C37 C39 C39 79.5(25) . 3_565 ?
C38 C39 C39 90.2(25) . 3_565 ?

loop_
_geom_bond_atom_site_label_1
_geom_bond_atom_site_label_2
_geom_bond_distance
_geom_bond_site_symmetry_2
_geom_bond_publ_flag
Ba O10 2.337(5) . ?
Ba O3 2.422(5) . ?
Ba O8 2.556(6) . ?
Ba O11 2.617(6) . ?
Ba O6 2.702(6) . ?
Ba O1 2.802(6) . ?
Ba Cd 3.245(3) . ?
Cd O12 1.959(6) 3_757 ?
Cd O11 2.033(6) . ?
Cd O12 2.132(6) . ?
Cd O10 2.280(6) . ?
Ti2 O7 1.799(7) . ?
Ti2 O8 1.806(6) . ?
Ti2 O9 1.868(7) . ?
Ti2 O2 2.013(6) . ?
Ti2 O1 2.108(6) . ?
Ti2 O3 2.160(6) . ?
Ti1 O6 1.732(6) . ?
Ti1 O4 1.752(7) . ?
Ti1 O2 1.925(6) . ?
Ti1 O5 1.979(7) . ?
Ti1 O1 2.061(6) . ?
Ti1 O3 2.303(6) . ?
O1 C1 1.538(11) . ?
O2 C4 1.336(11) . ?
O3 C7 1.565(11) . ?
O4 C10 1.32(2) . ?
O5 C13 1.45(2) . ?
O6 C16 1.392(14) . ?
O7 C19 1.37(2) . ?
O8 C22 1.416(13) . ?
O9 C25 1.38(2) . ?
O10 C28 1.493(12) . ?
O11 C31 1.531(13) . ?
O12 C34 1.406(14) . ?
O12 Cd 1.959(5) 3_757 ?
C1 C3 1.36(2) . ?
C1 C2 1.57(2) . ?
C4 C6 1.45(2) . ?
C4 C5 1.72(2) . ?
C7 C8 1.52(2) . ?
C7 C9 1.62(2) . ?
C10 C11 1.30(3) . ?
C10 C12 1.32(4) . ?
C13 C15 1.25(2) . ?
C13 C14 1.37(2) . ?
C16 C17 1.28(2) . ?
C16 C18 1.39(4) . ?
C19 C20 1.33(3) . ?
C19 C21 1.49(3) . ?
C22 C23 1.53(2) . ?
C22 C24 1.69(2) . ?
C25 C26 1.18(2) . ?
C25 C27 1.42(3) . ?
C28 C29 1.51(2) . ?
C28 C30 1.51(2) . ?
C31 C32 1.33(2) . ?
C31 C33 1.57(2) . ?
C34 C36 1.33(2) . ?
C34 C35 1.43(2) . ?
C37 C39 1.22(3) . ?
C37 C38 1.77(4) 3_565 ?
C38 C39 1.51(4) . ?
C38 C37 1.77(4) 3_565 ?
C39 C39 1.96(5) 3_565 ?
